data_4133935
loop_
_publ_author_name
'Leung, Ming-Yi'
'Tang, Man-Chung'
'Cheung, Wai-Lung'
'Lai, Shiu-Lun'
'Ng, Maggie'
'Chan, Mei-Yee'
'Wing-Wah Yam, Vivian'

_publ_section_title
;
 Thermally Stimulated Delayed Phosphorescence (TSDP)-Based Gold(III)
 Complexes of Tridentate Pyrazine-Containing Pincer Ligand with Wide
 Emission Color Tunability and Their Application in Organic Light-Emitting
 Devices
;
_journal_name_full 'Journal of the American Chemical Society'
_journal_paper_doi 10.1021/jacs.9b12136
_journal_year 2020
_chemical_formula_moiety 'C42 H38 Au N3, 0.5 (C H2 Cl2)'
_chemical_formula_sum 'C42.5 H39 Au Cl N3'
_chemical_formula_weight 824.18
_space_group_crystal_system triclinic
_space_group_IT_number 2
_space_group_name_Hall '-P 1'
_space_group_name_H-M_alt 'P -1'
_atom_sites_solution_hydrogens geom
_audit_creation_method SHELXL-2014/7
_cell_angle_alpha 86.267(3)
_cell_angle_beta 86.395(3)
_cell_angle_gamma 76.885(3)
_cell_formula_units_Z 4
_cell_length_a 13.0495(10)
_cell_length_b 14.5710(11)
_cell_length_c 19.6685(16)
_cell_measurement_reflns_used 1334
_cell_measurement_temperature 200(2)
_cell_measurement_theta_max 53.16
_cell_measurement_theta_min 3.07
_cell_volume 3630.1(5)
_computing_cell_refinement 'SAINT V8.34A (Bruker AXS Inc., 2013)'
_computing_data_collection 'APEX3 v2015.5-2 (Bruker-AXS, 2015)'
_computing_data_reduction 'SAINT V8.34A (Bruker AXS Inc., 2013)'
_computing_molecular_graphics ShelXle
_computing_structure_refinement 'SHELXL-2014/7 (Sheldrick, 2014)'
_computing_structure_solution 'SHELXT (Sheldrick, 2014)'
_diffrn_ambient_temperature 200(2)
_diffrn_detector_area_resol_mean 10.24
_diffrn_measured_fraction_theta_full 0.989
_diffrn_measured_fraction_theta_max 0.989
_diffrn_measurement_device_type 'Bruker D8 VENTURE KAPPA goniometer PHOTON II CPAD'
_diffrn_measurement_method '\f and \w scans'
_diffrn_radiation_type GaK\a
_diffrn_radiation_wavelength 1.34138
_diffrn_reflns_av_R_equivalents 0.0527
_diffrn_reflns_av_unetI/netI 0.0603
_diffrn_reflns_Laue_measured_fraction_full 0.989
_diffrn_reflns_Laue_measured_fraction_max 0.989
_diffrn_reflns_limit_h_max 14
_diffrn_reflns_limit_h_min -15
_diffrn_reflns_limit_k_max 17
_diffrn_reflns_limit_k_min -17
_diffrn_reflns_limit_l_max 23
_diffrn_reflns_limit_l_min -23
_diffrn_reflns_number 39881
_diffrn_reflns_point_group_measured_fraction_full 0.989
_diffrn_reflns_point_group_measured_fraction_max 0.989
_diffrn_reflns_theta_full 53.058
_diffrn_reflns_theta_max 53.058
_diffrn_reflns_theta_min 1.961
_diffrn_source 'Excillum MetalJet D2'
_exptl_absorpt_coefficient_mu 5.837
_exptl_absorpt_correction_T_max 0.7505
_exptl_absorpt_correction_T_min 0.4587
_exptl_absorpt_correction_type multi-scan
_exptl_absorpt_process_details 'SADABS-2014/5 - Bruker AXS area detector scaling and absorption correction'
_exptl_crystal_colour yellow
_exptl_crystal_density_diffrn 1.508
_exptl_crystal_description plates
_exptl_crystal_F_000 1644
_exptl_crystal_size_max 0.275
_exptl_crystal_size_mid 0.113
_exptl_crystal_size_min 0.067
_refine_diff_density_max 2.066
_refine_diff_density_min -1.460
_refine_diff_density_rms 0.118
_refine_ls_extinction_method none
_refine_ls_goodness_of_fit_ref 1.054
_refine_ls_hydrogen_treatment constr
_refine_ls_matrix_type full
_refine_ls_number_parameters 872
_refine_ls_number_reflns 12727
_refine_ls_number_restraints 277
_refine_ls_restrained_S_all 1.047
_refine_ls_R_factor_all 0.0586
_refine_ls_R_factor_gt 0.0396
_refine_ls_shift/su_max 0.031
_refine_ls_shift/su_mean 0.002
_refine_ls_structure_factor_coef Fsqd
_refine_ls_weighting_details 'w=1/[\s^2^(Fo^2^)+10.1092P] where P=(Fo^2^+2Fc^2^)/3'
_refine_ls_weighting_scheme calc
_refine_ls_wR_factor_gt 0.0783
_refine_ls_wR_factor_ref 0.0853
_reflns_Friedel_coverage 0.000
_reflns_number_gt 10039
_reflns_number_total 12727
_reflns_threshold_expression 'I > 2\s(I)'
_cod_data_source_file ja9b12136_si_003.cif
_cod_data_source_block ga_CHEM0555_a_sq
_cod_original_formula_sum 'C42.50 H39 Au Cl N3'
_cod_database_code 4133935
_shelx_shelxl_version_number 2014/7
_shelx_space_group_comment
;
The symmetry employed for this shelxl refinement is uniquely defined
by the following loop, which should always be used as a source of
symmetry information in preference to the above space-group names.
They are only intended as comments.
;
_shelx_estimated_absorpt_t_min 0.297
_shelx_estimated_absorpt_t_max 0.696

loop_
_space_group_symop_operation_xyz
'x, y, z'
'-x, -y, -z'

loop_
_atom_site_label
_atom_site_type_symbol
_atom_site_fract_x
_atom_site_fract_y
_atom_site_fract_z
_atom_site_U_iso_or_equiv
_atom_site_adp_type
_atom_site_occupancy
_atom_site_site_symmetry_order
_atom_site_calc_flag
_atom_site_refinement_flags_posn
_atom_site_refinement_flags_adp
_atom_site_refinement_flags_occupancy
_atom_site_disorder_assembly
_atom_site_disorder_group
N1 N 0.7528(4) 0.3472(3) 0.5849(2) 0.0424(12) Uani 1 1 d . . . . .
C1 C 0.9557(5) 0.2675(4) 0.5810(3) 0.0375(13) Uani 1 1 d . . . . .
Au1 Au 0.83866(2) 0.25664(2) 0.51794(2) 0.03945(8) Uani 1 1 d . . . . .
C43 C 0.3047(4) 0.5669(3) -0.0400(3) 0.0321(12) Uani 1 1 d . . . . .
C44 C 0.3959(4) 0.5633(3) -0.0841(2) 0.0305(12) Uani 1 1 d . . . . .
C2 C 1.0646(5) 0.2294(4) 0.5786(3) 0.0455(15) Uani 1 1 d . . . . .
H2 H 1.0939 0.1901 0.5423 0.055 Uiso 1 1 calc R U . . .
Au2 Au 0.30964(2) 0.43747(2) 0.01301(2) 0.02703(7) Uani 1 1 d . . . . .
N2 N 0.6348(5) 0.4593(4) 0.6779(3) 0.0599(15) Uani 1 1 d . . . . .
C4 C 1.0874(6) 0.3026(5) 0.6790(3) 0.0613(18) Uani 1 1 d . . . . .
H4 H 1.1312 0.3147 0.7126 0.074 Uiso 1 1 calc R U . . .
N4 N 0.4476(3) 0.4056(3) -0.0433(2) 0.0285(9) Uani 1 1 d . . . . .
C46 C 0.3325(5) 0.7248(4) -0.1212(3) 0.0437(14) Uani 1 1 d . . . . .
H46 H 0.3424 0.7785 -0.1488 0.052 Uiso 1 1 calc R U . . .
C45 C 0.4084(5) 0.6428(4) -0.1234(3) 0.0414(14) Uani 1 1 d . . . . .
H45 H 0.4702 0.6404 -0.1521 0.050 Uiso 1 1 calc R U . . .
C3 C 1.1321(5) 0.2454(5) 0.6259(3) 0.0528(17) Uani 1 1 d . . . . .
N3 N 1.1048(4) -0.0449(3) 0.3273(2) 0.0414(11) Uani 1 1 d . . . . .
C5 C 0.9818(6) 0.3417(5) 0.6839(3) 0.0575(18) Uani 1 1 d . . . . .
H5 H 0.9536 0.3807 0.7205 0.069 Uiso 1 1 calc R U . . .
N5 N 0.6265(3) 0.3587(3) -0.1233(2) 0.0410(11) Uani 1 1 d . . . . .
C47 C 0.2405(5) 0.7314(4) -0.0793(3) 0.0390(13) Uani 1 1 d . . . . .
C6 C 0.9154(5) 0.3253(4) 0.6361(3) 0.0421(14) Uani 1 1 d . . . . .
C48 C 0.2292(4) 0.6519(3) -0.0387(2) 0.0314(12) Uani 1 1 d . . . . .
H48 H 0.1681 0.6557 -0.0091 0.038 Uiso 1 1 calc R U . . .
C52 C 0.5049(4) 0.3161(4) -0.0373(3) 0.0332(12) Uani 1 1 d . . . . .
C13 C 0.5106(5) 0.3624(4) 0.4961(4) 0.0554(17) Uani 1 1 d . . . . .
H13 H 0.4592 0.4070 0.5204 0.066 Uiso 1 1 calc R U . . .
C51 C 0.5966(4) 0.2954(4) -0.0791(3) 0.0384(13) Uani 1 1 d . . . . .
H51 H 0.6397 0.2335 -0.0759 0.046 Uiso 1 1 calc R U . . .
C14 C 0.4812(6) 0.3188(5) 0.4420(4) 0.0627(19) Uani 1 1 d . . . . .
H14 H 0.4097 0.3337 0.4301 0.075 Uiso 1 1 calc R U . . .
C50 C 0.5656(4) 0.4460(4) -0.1270(3) 0.0382(13) Uani 1 1 d . . . . .
H50 H 0.5862 0.4917 -0.1583 0.046 Uiso 1 1 calc R U . . .
C15 C 0.5547(6) 0.2539(5) 0.4051(3) 0.0541(17) Uani 1 1 d . . . . .
C49 C 0.4730(4) 0.4725(4) -0.0864(3) 0.0318(12) Uani 1 1 d . . . . .
C16 C 0.6591(5) 0.2354(4) 0.4229(3) 0.0497(16) Uani 1 1 d . . . . .
H16 H 0.7104 0.1928 0.3970 0.060 Uiso 1 1 calc R U . . .
C53 C 0.3614(4) 0.2958(3) 0.0452(3) 0.0302(12) Uani 1 1 d . . . . .
C7 C 0.8017(5) 0.3674(4) 0.6380(3) 0.0438(15) Uani 1 1 d . . . . .
C58 C 0.3138(4) 0.2378(3) 0.0896(3) 0.0319(12) Uani 1 1 d . . . . .
H58 H 0.2494 0.2648 0.1133 0.038 Uiso 1 1 calc R U . . .
C8 C 0.7372(6) 0.4247(5) 0.6857(3) 0.0571(18) Uani 1 1 d . . . . .
H8 H 0.7677 0.4394 0.7251 0.069 Uiso 1 1 calc R U . . .
C57 C 0.3566(4) 0.1421(4) 0.1008(3) 0.0352(13) Uani 1 1 d . . . . .
C9 C 0.5912(5) 0.4385(4) 0.6233(3) 0.0552(17) Uani 1 1 d . . . . .
H9 H 0.5187 0.4649 0.6169 0.066 Uiso 1 1 calc R U . . .
C56 C 0.4520(4) 0.1052(4) 0.0667(3) 0.0422(14) Uani 1 1 d . . . . .
H56 H 0.4833 0.0400 0.0737 0.051 Uiso 1 1 calc R U . . .
C10 C 0.6492(5) 0.3788(4) 0.5752(3) 0.0475(16) Uani 1 1 d . . . . .
C55 C 0.5026(4) 0.1605(4) 0.0229(3) 0.0405(14) Uani 1 1 d . . . . .
H55 H 0.5684 0.1336 0.0007 0.049 Uiso 1 1 calc R U . . .
C11 C 0.6918(5) 0.2768(4) 0.4772(3) 0.0466(15) Uani 1 1 d . . . . .
C54 C 0.4574(4) 0.2549(3) 0.0115(3) 0.0318(12) Uani 1 1 d . . . . .
C12 C 0.6132(5) 0.3415(4) 0.5149(3) 0.0453(15) Uani 1 1 d . . . . .
C59 C 0.1711(4) 0.4707(3) 0.0656(2) 0.0272(11) Uani 1 1 d . . . . .
C17 C 0.9235(5) 0.1630(4) 0.4542(3) 0.0428(14) Uani 1 1 d . . . . .
C64 C 0.1420(4) 0.5504(3) 0.1040(2) 0.0313(12) Uani 1 1 d . . . . .
H64 H 0.1926 0.5865 0.1099 0.038 Uiso 1 1 calc R U . . .
C18 C 0.8951(5) 0.0785(4) 0.4466(3) 0.0526(17) Uani 1 1 d . . . . .
H18 H 0.8328 0.0670 0.4698 0.063 Uiso 1 1 calc R U . . .
C63 C 0.0415(4) 0.5787(3) 0.1340(3) 0.0300(12) Uani 1 1 d . . . . .
H63 H 0.0248 0.6327 0.1607 0.036 Uiso 1 1 calc R U . . .
C19 C 0.9558(5) 0.0098(4) 0.4056(3) 0.0561(18) Uani 1 1 d . . . . .
H19 H 0.9358 -0.0485 0.4025 0.067 Uiso 1 1 calc R U . . .
C62 C -0.0344(4) 0.5284(4) 0.1249(3) 0.0315(12) Uani 1 1 d . . . . .
C20 C 1.0435(4) 0.0259(4) 0.3699(3) 0.0398(14) Uani 1 1 d . . . . .
C61 C -0.0080(4) 0.4478(4) 0.0889(3) 0.0357(13) Uani 1 1 d . . . . .
H61 H -0.0593 0.4123 0.0834 0.043 Uiso 1 1 calc R U . . .
C21 C 1.0749(5) 0.1086(4) 0.3777(3) 0.0535(17) Uani 1 1 d . . . . .
H21 H 1.1369 0.1195 0.3538 0.064 Uiso 1 1 calc R U . . .
C60 C 0.0934(4) 0.4184(3) 0.0605(3) 0.0320(12) Uani 1 1 d . . . . .
H60 H 0.1110 0.3616 0.0371 0.038 Uiso 1 1 calc R U . . .
C22 C 1.0171(5) 0.1758(4) 0.4198(3) 0.0524(17) Uani 1 1 d . . . . .
H22 H 1.0411 0.2316 0.4256 0.063 Uiso 1 1 calc R U . . .
C65 C 0.1532(5) 0.8224(4) -0.0812(3) 0.0486(15) Uani 1 1 d D U . . .
C23 C 1.2089(5) -0.0902(4) 0.3343(3) 0.0409(14) Uani 1 1 d . . . . .
C68A C 0.1964(10) 0.9064(6) -0.0650(8) 0.090(4) Uani 0.860(15) 1 d D U P A 1
H68A H 0.1412 0.9642 -0.0696 0.136 Uiso 0.860(15) 1 calc R U P A 1
H68B H 0.2563 0.9111 -0.0967 0.136 Uiso 0.860(15) 1 calc R U P A 1
H68C H 0.2198 0.8980 -0.0181 0.136 Uiso 0.860(15) 1 calc R U P A 1
C67A C 0.1090(8) 0.8384(7) -0.1528(4) 0.067(3) Uani 0.860(15) 1 d D U P A 1
H67A H 0.0497 0.8934 -0.1535 0.101 Uiso 0.860(15) 1 calc R U P A 1
H67B H 0.0849 0.7825 -0.1641 0.101 Uiso 0.860(15) 1 calc R U P A 1
H67C H 0.1643 0.8494 -0.1863 0.101 Uiso 0.860(15) 1 calc R U P A 1
C66A C 0.0578(8) 0.8161(6) -0.0324(5) 0.079(4) Uani 0.860(15) 1 d D U P A 1
H66A H 0.0013 0.8722 -0.0400 0.118 Uiso 0.860(15) 1 calc R U P A 1
H66B H 0.0788 0.8124 0.0149 0.118 Uiso 0.860(15) 1 calc R U P A 1
H66C H 0.0328 0.7596 -0.0410 0.118 Uiso 0.860(15) 1 calc R U P A 1
C68B C 0.209(6) 0.902(4) -0.104(5) 0.090(4) Uani 0.140(15) 1 d D U P A 2
H68D H 0.1614 0.9631 -0.0943 0.136 Uiso 0.140(15) 1 calc R U P A 2
H68E H 0.2268 0.9001 -0.1529 0.136 Uiso 0.140(15) 1 calc R U P A 2
H68F H 0.2728 0.8947 -0.0789 0.136 Uiso 0.140(15) 1 calc R U P A 2
C67B C 0.082(5) 0.812(5) -0.138(3) 0.067(3) Uani 0.140(15) 1 d D U P A 2
H67D H 0.0392 0.8738 -0.1513 0.101 Uiso 0.140(15) 1 calc R U P A 2
H67E H 0.0362 0.7698 -0.1210 0.101 Uiso 0.140(15) 1 calc R U P A 2
H67F H 0.1259 0.7851 -0.1771 0.101 Uiso 0.140(15) 1 calc R U P A 2
C66B C 0.125(6) 0.842(4) -0.0059(11) 0.079(4) Uani 0.140(15) 1 d D U P A 2
H66D H 0.0794 0.9053 -0.0025 0.118 Uiso 0.140(15) 1 calc R U P A 2
H66E H 0.1893 0.8381 0.0181 0.118 Uiso 0.140(15) 1 calc R U P A 2
H66F H 0.0874 0.7951 0.0148 0.118 Uiso 0.140(15) 1 calc R U P A 2
C27 C 1.3824(5) -0.1339(5) 0.3754(4) 0.0593(18) Uani 1 1 d . . . . .
H27 H 1.4324 -0.1277 0.4069 0.071 Uiso 1 1 calc R U . . .
C26 C 1.4118(5) -0.1988(5) 0.3249(4) 0.0587(18) Uani 1 1 d . . . . .
H26 H 1.4822 -0.2350 0.3219 0.070 Uiso 1 1 calc R U . . .
C25 C 1.3417(5) -0.2116(4) 0.2793(4) 0.0533(17) Uani 1 1 d . . . . .
H25 H 1.3627 -0.2571 0.2457 0.064 Uiso 1 1 calc R U . . .
C24 C 1.2385(5) -0.1569(4) 0.2830(3) 0.0412(15) Uani 1 1 d . . . . .
C71A C 0.239(3) 0.035(3) 0.1007(13) 0.083(5) Uani 0.36(2) 1 d D U P B 1
H71A H 0.2033 -0.0088 0.1273 0.125 Uiso 0.36(2) 1 calc R U P B 1
H71B H 0.2868 0.0009 0.0656 0.125 Uiso 0.36(2) 1 calc R U P B 1
H71C H 0.1867 0.0855 0.0789 0.125 Uiso 0.36(2) 1 calc R U P B 1
C72A C 0.381(2) 0.002(2) 0.1863(19) 0.083(5) Uani 0.36(2) 1 d D U P B 1
H72A H 0.3468 -0.0188 0.2284 0.124 Uiso 0.36(2) 1 calc R U P B 1
H72B H 0.4403 0.0282 0.1977 0.124 Uiso 0.36(2) 1 calc R U P B 1
H72C H 0.4070 -0.0518 0.1577 0.124 Uiso 0.36(2) 1 calc R U P B 1
C70A C 0.229(3) 0.133(4) 0.201(2) 0.082(7) Uani 0.36(2) 1 d D U P B 1
H70A H 0.1981 0.0895 0.2318 0.123 Uiso 0.36(2) 1 calc R U P B 1
H70B H 0.1726 0.1785 0.1785 0.123 Uiso 0.36(2) 1 calc R U P B 1
H70C H 0.2687 0.1664 0.2274 0.123 Uiso 0.36(2) 1 calc R U P B 1
C70B C 0.1978(14) 0.1288(19) 0.1805(12) 0.082(7) Uani 0.64(2) 1 d D U P B 2
H70D H 0.1703 0.0855 0.2132 0.123 Uiso 0.64(2) 1 calc R U P B 2
H70E H 0.1471 0.1515 0.1451 0.123 Uiso 0.64(2) 1 calc R U P B 2
H70F H 0.2087 0.1826 0.2043 0.123 Uiso 0.64(2) 1 calc R U P B 2
C71B C 0.2921(19) -0.0093(13) 0.1113(9) 0.083(5) Uani 0.64(2) 1 d D U P B 2
H71D H 0.2537 -0.0476 0.1415 0.125 Uiso 0.64(2) 1 calc R U P B 2
H71E H 0.3625 -0.0468 0.0994 0.125 Uiso 0.64(2) 1 calc R U P B 2
H71F H 0.2537 0.0109 0.0697 0.125 Uiso 0.64(2) 1 calc R U P B 2
C72B C 0.3736(14) 0.0407(14) 0.2077(9) 0.083(5) Uani 0.64(2) 1 d D U P B 2
H72D H 0.3430 -0.0040 0.2372 0.124 Uiso 0.64(2) 1 calc R U P B 2
H72E H 0.3797 0.0938 0.2341 0.124 Uiso 0.64(2) 1 calc R U P B 2
H72F H 0.4436 0.0089 0.1899 0.124 Uiso 0.64(2) 1 calc R U P B 2
N6A N -0.132(3) 0.545(3) 0.156(3) 0.0352(17) Uani 0.22(3) 1 d D . P C 1
C73A C -0.200(3) 0.631(2) 0.145(3) 0.034(2) Uani 0.22(3) 1 d DG . P C 1
C74A C -0.184(3) 0.709(3) 0.104(2) 0.042(2) Uani 0.22(3) 1 d G . P C 1
H74A H -0.1187 0.7063 0.0792 0.050 Uiso 0.22(3) 1 calc R U P C 1
C75A C -0.265(3) 0.789(3) 0.098(2) 0.055(2) Uani 0.22(3) 1 d G . P C 1
H75A H -0.2543 0.8418 0.0695 0.066 Uiso 0.22(3) 1 calc R U P C 1
C76A C -0.361(3) 0.792(2) 0.133(2) 0.060(3) Uani 0.22(3) 1 d G . P C 1
H76A H -0.4160 0.8475 0.1295 0.071 Uiso 0.22(3) 1 calc R U P C 1
C77A C -0.376(3) 0.715(3) 0.1750(19) 0.056(3) Uani 0.22(3) 1 d G . P C 1
H77A H -0.4421 0.7177 0.1994 0.067 Uiso 0.22(3) 1 calc R U P C 1
C78A C -0.296(3) 0.635(2) 0.181(2) 0.040(2) Uani 0.22(3) 1 d DG . P C 1
C79A C -0.202(2) 0.503(3) 0.195(3) 0.052(2) Uani 0.22(3) 1 d DG . P C 1
C80A C -0.3023(16) 0.550(2) 0.217(2) 0.048(2) Uani 0.22(3) 1 d DG . P C 1
C81A C -0.356(2) 0.513(3) 0.271(2) 0.065(4) Uani 0.22(3) 1 d G . P C 1
H81A H -0.4242 0.5453 0.2856 0.078 Uiso 0.22(3) 1 calc R U P C 1
C82A C -0.309(3) 0.428(3) 0.304(2) 0.071(5) Uani 0.22(3) 1 d G . P C 1
H82A H -0.3451 0.4018 0.3407 0.085 Uiso 0.22(3) 1 calc R U P C 1
C83A C -0.208(3) 0.3800(19) 0.282(2) 0.076(4) Uani 0.22(3) 1 d G . P C 1
H83A H -0.1761 0.3218 0.3043 0.092 Uiso 0.22(3) 1 calc R U P C 1
C84A C -0.155(2) 0.418(2) 0.228(3) 0.070(3) Uani 0.22(3) 1 d G . P C 1
H84A H -0.0863 0.3853 0.2128 0.084 Uiso 0.22(3) 1 calc R U P C 1
C69 C 0.3021(5) 0.0774(4) 0.1478(3) 0.0448(15) Uani 1 1 d D U . . .
N6B N -0.1420(8) 0.5662(8) 0.1501(8) 0.0352(17) Uani 0.78(3) 1 d D . P C 2
C73B C -0.2029(7) 0.6552(8) 0.1362(7) 0.034(2) Uani 0.78(3) 1 d DG . P C 2
C74B C -0.1787(7) 0.7294(8) 0.0950(7) 0.042(2) Uani 0.78(3) 1 d G . P C 2
H74B H -0.1120 0.7219 0.0712 0.050 Uiso 0.78(3) 1 calc R U P C 2
C75B C -0.2523(8) 0.8146(8) 0.0887(6) 0.055(2) Uani 0.78(3) 1 d G . P C 2
H75B H -0.2358 0.8653 0.0606 0.066 Uiso 0.78(3) 1 calc R U P C 2
C76B C -0.3500(7) 0.8256(9) 0.1235(6) 0.060(3) Uani 0.78(3) 1 d G . P C 2
H76B H -0.4002 0.8838 0.1192 0.071 Uiso 0.78(3) 1 calc R U P C 2
C77B C -0.3741(6) 0.7514(10) 0.1647(5) 0.056(3) Uani 0.78(3) 1 d G . P C 2
H77B H -0.4409 0.7590 0.1885 0.067 Uiso 0.78(3) 1 calc R U P C 2
C78B C -0.3005(7) 0.6662(9) 0.1711(6) 0.040(2) Uani 0.78(3) 1 d DG . P C 2
C79B C -0.1988(5) 0.5176(7) 0.1943(7) 0.052(2) Uani 0.78(3) 1 d DG . P C 2
C80B C -0.2967(5) 0.5765(7) 0.2081(6) 0.048(2) Uani 0.78(3) 1 d DG . P C 2
C81B C -0.3719(5) 0.5435(9) 0.2500(7) 0.065(4) Uani 0.78(3) 1 d G . P C 2
H81B H -0.4388 0.5838 0.2593 0.078 Uiso 0.78(3) 1 calc R U P C 2
C82B C -0.3490(11) 0.4517(9) 0.2782(8) 0.071(5) Uani 0.78(3) 1 d G . P C 2
H82B H -0.4004 0.4291 0.3068 0.085 Uiso 0.78(3) 1 calc R U P C 2
C83B C -0.2511(12) 0.3928(6) 0.2644(7) 0.076(4) Uani 0.78(3) 1 d G . P C 2
H83B H -0.2355 0.3299 0.2837 0.092 Uiso 0.78(3) 1 calc R U P C 2
C84B C -0.1760(7) 0.4257(6) 0.2225(7) 0.070(3) Uani 0.78(3) 1 d G . P C 2
H84B H -0.1090 0.3855 0.2131 0.084 Uiso 0.78(3) 1 calc R U P C 2
C29 C 1.0666(5) -0.0831(4) 0.2739(3) 0.0409(14) Uani 1 1 d . . . . .
C30 C 0.9667(6) -0.0613(4) 0.2493(3) 0.0536(17) Uani 1 1 d . . . . .
H30 H 0.9118 -0.0155 0.2698 0.064 Uiso 1 1 calc R U . . .
C31 C 0.9494(6) -0.1080(4) 0.1941(3) 0.0560(17) Uani 1 1 d . . . . .
H31 H 0.8812 -0.0942 0.1764 0.067 Uiso 1 1 calc R U . . .
C32 C 1.0282(7) -0.1741(5) 0.1640(3) 0.0578(18) Uani 1 1 d . . . . .
H32 H 1.0133 -0.2045 0.1257 0.069 Uiso 1 1 calc R U . . .
C33 C 1.1282(6) -0.1976(4) 0.1877(3) 0.0524(18) Uani 1 1 d . . . . .
H33 H 1.1819 -0.2432 0.1661 0.063 Uiso 1 1 calc R U . . .
C34 C 1.1491(5) -0.1523(4) 0.2448(3) 0.0433(15) Uani 1 1 d . . . . .
C28 C 1.2801(5) -0.0776(4) 0.3805(3) 0.0528(17) Uani 1 1 d . . . . .
H28 H 1.2601 -0.0324 0.4143 0.063 Uiso 1 1 calc R U . . .
C41 C 1.3087(7) 0.2857(7) 0.6120(6) 0.117(4) Uani 1 1 d . U . . .
H41A H 1.3850 0.2604 0.6083 0.175 Uiso 1 1 calc R U . . .
H41B H 1.2911 0.3250 0.6515 0.175 Uiso 1 1 calc R U . . .
H41C H 1.2863 0.3240 0.5705 0.175 Uiso 1 1 calc R U . . .
C39 C 1.2515(5) 0.2031(6) 0.6210(4) 0.068(2) Uani 1 1 d . U . . .
C40 C 1.2871(6) 0.1454(6) 0.6856(4) 0.078(2) Uani 1 1 d . U . . .
H40A H 1.3629 0.1181 0.6810 0.117 Uiso 1 1 calc R U . . .
H40B H 1.2490 0.0946 0.6933 0.117 Uiso 1 1 calc R U . . .
H40C H 1.2724 0.1862 0.7244 0.117 Uiso 1 1 calc R U . . .
C42 C 1.2835(6) 0.1424(8) 0.5604(4) 0.106(3) Uani 1 1 d . U . . .
H42A H 1.3593 0.1148 0.5602 0.160 Uiso 1 1 calc R U . . .
H42B H 1.2671 0.1812 0.5182 0.160 Uiso 1 1 calc R U . . .
H42C H 1.2448 0.0918 0.5634 0.160 Uiso 1 1 calc R U . . .
C35 C 0.5192(6) 0.2027(5) 0.3483(4) 0.068(2) Uani 1 1 d D U . . .
C38B C 0.418(4) 0.266(4) 0.320(3) 0.088(4) Uani 0.16(3) 1 d D U P D 2
H38D H 0.4106 0.2505 0.2736 0.133 Uiso 0.16(3) 1 calc R U P D 2
H38E H 0.4228 0.3326 0.3206 0.133 Uiso 0.16(3) 1 calc R U P D 2
H38F H 0.3572 0.2567 0.3492 0.133 Uiso 0.16(3) 1 calc R U P D 2
C37B C 0.602(4) 0.181(6) 0.289(3) 0.096(4) Uani 0.16(3) 1 d D U P D 2
H37D H 0.5719 0.1558 0.2522 0.144 Uiso 0.16(3) 1 calc R U P D 2
H37E H 0.6632 0.1339 0.3055 0.144 Uiso 0.16(3) 1 calc R U P D 2
H37F H 0.6239 0.2387 0.2731 0.144 Uiso 0.16(3) 1 calc R U P D 2
C36B C 0.494(6) 0.111(3) 0.379(4) 0.095(4) Uani 0.16(3) 1 d D U P D 2
H36D H 0.4750 0.0752 0.3431 0.143 Uiso 0.16(3) 1 calc R U P D 2
H36E H 0.4346 0.1252 0.4129 0.143 Uiso 0.16(3) 1 calc R U P D 2
H36F H 0.5556 0.0726 0.4016 0.143 Uiso 0.16(3) 1 calc R U P D 2
C36A C 0.4443(13) 0.1429(11) 0.3792(6) 0.095(4) Uani 0.84(3) 1 d D U P D 1
H36A H 0.4267 0.1053 0.3439 0.143 Uiso 0.84(3) 1 calc R U P D 1
H36B H 0.3797 0.1842 0.3974 0.143 Uiso 0.84(3) 1 calc R U P D 1
H36C H 0.4783 0.1006 0.4161 0.143 Uiso 0.84(3) 1 calc R U P D 1
C38A C 0.4628(12) 0.2748(7) 0.2939(7) 0.088(4) Uani 0.84(3) 1 d D U P D 1
H38A H 0.4345 0.2414 0.2604 0.133 Uiso 0.84(3) 1 calc R U P D 1
H38B H 0.5132 0.3086 0.2708 0.133 Uiso 0.84(3) 1 calc R U P D 1
H38C H 0.4051 0.3199 0.3159 0.133 Uiso 0.84(3) 1 calc R U P D 1
C37A C 0.6130(8) 0.1376(12) 0.3105(7) 0.096(4) Uani 0.84(3) 1 d D U P D 1
H37A H 0.5869 0.1087 0.2735 0.144 Uiso 0.84(3) 1 calc R U P D 1
H37B H 0.6485 0.0880 0.3426 0.144 Uiso 0.84(3) 1 calc R U P D 1
H37C H 0.6629 0.1748 0.2916 0.144 Uiso 0.84(3) 1 calc R U P D 1

loop_
_atom_site_aniso_label
_atom_site_aniso_U_11
_atom_site_aniso_U_22
_atom_site_aniso_U_33
_atom_site_aniso_U_23
_atom_site_aniso_U_13
_atom_site_aniso_U_12
N1 0.052(3) 0.032(3) 0.039(3) -0.004(2) 0.016(2) -0.005(2)
C1 0.046(4) 0.032(3) 0.033(3) 0.001(2) 0.009(3) -0.010(3)
Au1 0.04628(17) 0.03301(14) 0.03604(14) -0.00699(10) 0.01323(11) -0.00524(11)
C43 0.037(3) 0.030(3) 0.031(3) -0.004(2) 0.003(2) -0.011(2)
C44 0.031(3) 0.033(3) 0.028(3) 0.001(2) 0.000(2) -0.011(2)
C2 0.054(4) 0.042(3) 0.038(3) 0.002(3) 0.008(3) -0.010(3)
Au2 0.02437(13) 0.02530(12) 0.02953(12) -0.00105(9) 0.00454(9) -0.00330(9)
N2 0.073(4) 0.049(3) 0.051(3) -0.012(3) 0.023(3) -0.005(3)
C4 0.074(5) 0.069(5) 0.042(4) 0.002(3) -0.007(4) -0.019(4)
N4 0.030(2) 0.026(2) 0.030(2) -0.0009(18) -0.0018(19) -0.0071(19)
C46 0.058(4) 0.034(3) 0.038(3) 0.014(2) -0.002(3) -0.012(3)
C45 0.045(4) 0.041(3) 0.036(3) 0.007(3) 0.005(3) -0.011(3)
C3 0.062(4) 0.063(4) 0.037(3) 0.012(3) -0.006(3) -0.023(4)
N3 0.040(3) 0.037(3) 0.044(3) -0.010(2) 0.007(2) -0.001(2)
C5 0.081(5) 0.052(4) 0.037(4) -0.004(3) 0.002(4) -0.008(4)
N5 0.032(3) 0.044(3) 0.045(3) -0.007(2) 0.010(2) -0.007(2)
C47 0.047(4) 0.032(3) 0.038(3) 0.001(2) -0.005(3) -0.009(3)
C6 0.056(4) 0.038(3) 0.032(3) 0.000(2) 0.005(3) -0.012(3)
C48 0.034(3) 0.031(3) 0.027(3) 0.001(2) 0.002(2) -0.003(2)
C52 0.028(3) 0.037(3) 0.036(3) -0.007(2) 0.000(2) -0.010(2)
C13 0.046(4) 0.046(4) 0.066(5) 0.004(3) 0.010(3) 0.000(3)
C51 0.027(3) 0.037(3) 0.048(3) -0.009(3) 0.010(3) -0.003(2)
C14 0.050(4) 0.063(4) 0.075(5) 0.007(4) -0.001(4) -0.016(4)
C50 0.028(3) 0.045(3) 0.042(3) -0.004(3) 0.008(3) -0.011(3)
C15 0.060(5) 0.056(4) 0.050(4) 0.009(3) -0.001(3) -0.022(4)
C49 0.031(3) 0.038(3) 0.030(3) -0.004(2) -0.003(2) -0.011(2)
C16 0.060(5) 0.047(4) 0.042(4) -0.003(3) 0.004(3) -0.014(3)
C53 0.025(3) 0.022(2) 0.039(3) -0.003(2) -0.002(2) 0.006(2)
C7 0.069(4) 0.031(3) 0.030(3) -0.004(2) 0.012(3) -0.012(3)
C58 0.031(3) 0.029(3) 0.035(3) 0.001(2) -0.002(2) -0.005(2)
C8 0.070(5) 0.052(4) 0.046(4) -0.008(3) 0.017(4) -0.011(4)
C57 0.036(3) 0.031(3) 0.038(3) 0.001(2) 0.000(3) -0.006(2)
C9 0.055(4) 0.044(4) 0.058(4) -0.008(3) 0.021(3) 0.002(3)
C56 0.043(4) 0.023(3) 0.053(4) 0.002(3) 0.003(3) 0.005(2)
C10 0.058(4) 0.036(3) 0.044(4) 0.004(3) 0.017(3) -0.008(3)
C55 0.033(3) 0.033(3) 0.049(3) -0.003(3) 0.006(3) 0.002(3)
C11 0.052(4) 0.042(3) 0.045(4) -0.003(3) 0.011(3) -0.012(3)
C54 0.022(3) 0.030(3) 0.042(3) 0.000(2) 0.001(2) -0.004(2)
C12 0.046(4) 0.039(3) 0.046(4) 0.002(3) 0.012(3) -0.005(3)
C59 0.034(3) 0.021(2) 0.026(3) 0.000(2) -0.004(2) -0.006(2)
C17 0.053(4) 0.040(3) 0.034(3) -0.008(3) 0.014(3) -0.010(3)
C64 0.030(3) 0.031(3) 0.032(3) 0.002(2) 0.002(2) -0.007(2)
C18 0.057(4) 0.047(4) 0.054(4) -0.011(3) 0.024(3) -0.016(3)
C63 0.027(3) 0.027(3) 0.034(3) -0.005(2) 0.003(2) -0.001(2)
C19 0.067(5) 0.038(3) 0.060(4) -0.007(3) 0.023(4) -0.013(3)
C62 0.024(3) 0.034(3) 0.034(3) -0.002(2) 0.008(2) -0.004(2)
C20 0.043(3) 0.035(3) 0.041(3) -0.014(3) 0.009(3) -0.007(3)
C61 0.032(3) 0.036(3) 0.041(3) -0.003(2) 0.008(3) -0.014(2)
C21 0.055(4) 0.057(4) 0.048(4) -0.014(3) 0.019(3) -0.014(3)
C60 0.036(3) 0.026(3) 0.032(3) -0.004(2) 0.000(2) -0.003(2)
C22 0.063(4) 0.048(4) 0.048(4) -0.013(3) 0.015(3) -0.020(3)
C65 0.063(4) 0.029(3) 0.046(4) 0.006(3) -0.001(3) 0.004(3)
C23 0.036(4) 0.041(3) 0.043(3) 0.005(3) 0.006(3) -0.009(3)
C68A 0.081(7) 0.037(4) 0.149(12) -0.022(6) -0.038(8) 0.009(4)
C67A 0.069(7) 0.051(6) 0.072(6) 0.017(4) -0.016(5) 0.005(4)
C66A 0.070(7) 0.049(5) 0.092(7) 0.017(5) 0.022(6) 0.026(5)
C68B 0.081(7) 0.037(4) 0.149(12) -0.022(6) -0.038(8) 0.009(4)
C67B 0.069(7) 0.051(6) 0.072(6) 0.017(4) -0.016(5) 0.005(4)
C66B 0.070(7) 0.049(5) 0.092(7) 0.017(5) 0.022(6) 0.026(5)
C27 0.050(4) 0.071(5) 0.061(4) 0.004(4) -0.003(3) -0.023(4)
C26 0.043(4) 0.052(4) 0.076(5) 0.004(4) 0.009(4) -0.004(3)
C25 0.047(4) 0.042(3) 0.067(4) -0.003(3) 0.023(4) -0.009(3)
C24 0.045(4) 0.030(3) 0.043(3) -0.002(2) 0.025(3) -0.005(3)
C71A 0.125(13) 0.067(9) 0.076(7) -0.013(8) 0.027(8) -0.068(9)
C72A 0.095(7) 0.071(10) 0.087(11) 0.030(8) -0.004(8) -0.039(8)
C70A 0.083(12) 0.061(5) 0.096(13) 0.017(9) 0.048(10) -0.023(10)
C70B 0.083(12) 0.061(5) 0.096(13) 0.017(9) 0.048(10) -0.023(10)
C71B 0.125(13) 0.067(9) 0.076(7) -0.013(8) 0.027(8) -0.068(9)
C72B 0.095(7) 0.071(10) 0.087(11) 0.030(8) -0.004(8) -0.039(8)
N6A 0.026(3) 0.024(5) 0.051(4) -0.008(4) 0.011(3) 0.002(3)
C73A 0.030(3) 0.035(6) 0.037(5) -0.014(5) -0.005(3) -0.004(4)
C74A 0.041(4) 0.039(6) 0.040(5) -0.005(4) -0.008(3) 0.002(4)
C75A 0.061(6) 0.045(6) 0.051(5) -0.005(5) -0.014(4) 0.008(5)
C76A 0.042(5) 0.045(7) 0.082(7) -0.019(6) -0.021(5) 0.019(5)
C77A 0.035(4) 0.062(9) 0.064(6) -0.030(6) -0.004(4) 0.011(5)
C78A 0.021(3) 0.049(7) 0.049(5) -0.025(5) 0.003(3) -0.001(5)
C79A 0.053(4) 0.050(5) 0.061(4) -0.028(4) 0.027(3) -0.028(4)
C80A 0.033(4) 0.061(7) 0.057(5) -0.033(5) 0.022(3) -0.027(4)
C81A 0.051(5) 0.083(9) 0.068(8) -0.027(7) 0.032(5) -0.035(5)
C82A 0.067(9) 0.088(9) 0.071(9) -0.034(7) 0.034(7) -0.047(8)
C83A 0.080(10) 0.065(6) 0.091(9) -0.020(5) 0.038(8) -0.038(6)
C84A 0.065(6) 0.058(5) 0.087(6) -0.018(4) 0.043(5) -0.022(4)
C69 0.053(4) 0.032(3) 0.047(3) 0.011(3) 0.006(3) -0.011(3)
N6B 0.026(3) 0.024(5) 0.051(4) -0.008(4) 0.011(3) 0.002(3)
C73B 0.030(3) 0.035(6) 0.037(5) -0.014(5) -0.005(3) -0.004(4)
C74B 0.041(4) 0.039(6) 0.040(5) -0.005(4) -0.008(3) 0.002(4)
C75B 0.061(6) 0.045(6) 0.051(5) -0.005(5) -0.014(4) 0.008(5)
C76B 0.042(5) 0.045(7) 0.082(7) -0.019(6) -0.021(5) 0.019(5)
C77B 0.035(4) 0.062(9) 0.064(6) -0.030(6) -0.004(4) 0.011(5)
C78B 0.021(3) 0.049(7) 0.049(5) -0.025(5) 0.003(3) -0.001(5)
C79B 0.053(4) 0.050(5) 0.061(4) -0.028(4) 0.027(3) -0.028(4)
C80B 0.033(4) 0.061(7) 0.057(5) -0.033(5) 0.022(3) -0.027(4)
C81B 0.051(5) 0.083(9) 0.068(8) -0.027(7) 0.032(5) -0.035(5)
C82B 0.067(9) 0.088(9) 0.071(9) -0.034(7) 0.034(7) -0.047(8)
C83B 0.080(10) 0.065(6) 0.091(9) -0.020(5) 0.038(8) -0.038(6)
C84B 0.065(6) 0.058(5) 0.087(6) -0.018(4) 0.043(5) -0.022(4)
C29 0.060(4) 0.029(3) 0.033(3) -0.005(2) 0.009(3) -0.011(3)
C30 0.073(5) 0.038(3) 0.048(4) 0.002(3) -0.008(3) -0.007(3)
C31 0.069(5) 0.047(4) 0.050(4) 0.009(3) -0.012(4) -0.011(3)
C32 0.088(6) 0.048(4) 0.042(4) -0.002(3) 0.001(4) -0.025(4)
C33 0.079(5) 0.033(3) 0.045(4) -0.009(3) 0.026(4) -0.019(3)
C34 0.058(4) 0.031(3) 0.039(3) -0.001(3) 0.016(3) -0.012(3)
C28 0.052(4) 0.052(4) 0.052(4) -0.001(3) 0.012(3) -0.010(3)
C41 0.073(6) 0.130(8) 0.155(9) 0.041(7) -0.015(6) -0.052(6)
C39 0.044(4) 0.089(5) 0.069(5) 0.004(4) -0.005(4) -0.013(4)
C40 0.072(5) 0.092(6) 0.068(5) 0.007(4) -0.025(4) -0.011(4)
C42 0.041(5) 0.184(10) 0.082(6) -0.026(6) 0.006(4) 0.004(5)
C35 0.074(5) 0.070(5) 0.066(5) 0.005(4) -0.007(4) -0.032(4)
C38B 0.123(9) 0.095(7) 0.060(7) 0.013(5) -0.016(7) -0.052(7)
C37B 0.106(7) 0.116(11) 0.076(8) -0.037(7) -0.005(6) -0.034(7)
C36B 0.133(11) 0.103(8) 0.072(6) 0.001(6) 0.006(8) -0.078(8)
C36A 0.133(11) 0.103(8) 0.072(6) 0.001(6) 0.006(8) -0.078(8)
C38A 0.123(9) 0.095(7) 0.060(7) 0.013(5) -0.016(7) -0.052(7)
C37A 0.106(7) 0.116(11) 0.076(8) -0.037(7) -0.005(6) -0.034(7)

loop_
_atom_type_symbol
_atom_type_description
_atom_type_scat_dispersion_real
_atom_type_scat_dispersion_imag
_atom_type_scat_source
C C 0.0137 0.0067 'International Tables Vol C Tables 4.2.6.8 and 6.1.1.4'
H H 0.0000 0.0000 'International Tables Vol C Tables 4.2.6.8 and 6.1.1.4'
N N 0.0241 0.0134 'International Tables Vol C Tables 4.2.6.8 and 6.1.1.4'
Au Au -5.1040 5.8603 'International Tables Vol C Tables 4.2.6.8 and 6.1.1.4'
Cl Cl 0.3281 0.5435 'International Tables Vol C Tables 4.2.6.8 and 6.1.1.4'

loop_
_geom_angle_atom_site_label_1
_geom_angle_atom_site_label_2
_geom_angle_atom_site_label_3
_geom_angle
C7 N1 C10 124.4(5)
C7 N1 Au1 117.7(4)
C10 N1 Au1 117.8(4)
C2 C1 C6 116.1(5)
C2 C1 Au1 132.1(4)
C6 C1 Au1 111.9(4)
C17 Au1 N1 177.9(2)
C17 Au1 C1 99.3(2)
N1 Au1 C1 80.2(2)
C17 Au1 C11 99.8(2)
N1 Au1 C11 80.6(2)
C1 Au1 C11 160.9(2)
C48 C43 C44 117.9(4)
C48 C43 Au2 131.2(4)
C44 C43 Au2 111.0(4)
C45 C44 C43 120.1(5)
C45 C44 C49 122.8(5)
C43 C44 C49 117.1(4)
C3 C2 C1 124.0(6)
C3 C2 H2 118.0
C1 C2 H2 118.0
C59 Au2 N4 178.01(18)
C59 Au2 C43 98.53(19)
N4 Au2 C43 80.21(18)
C59 Au2 C53 100.91(19)
N4 Au2 C53 80.32(17)
C43 Au2 C53 160.50(19)
C9 N2 C8 119.3(5)
C5 C4 C3 121.4(7)
C5 C4 H4 119.3
C3 C4 H4 119.3
C49 N4 C52 124.2(4)
C49 N4 Au2 118.2(3)
C52 N4 Au2 117.5(3)
C45 C46 C47 121.5(5)
C45 C46 H46 119.3
C47 C46 H46 119.3
C46 C45 C44 120.6(5)
C46 C45 H45 119.7
C44 C45 H45 119.7
C2 C3 C4 117.0(6)
C2 C3 C39 122.4(6)
C4 C3 C39 120.6(6)
C23 N3 C29 108.4(5)
C23 N3 C20 126.4(5)
C29 N3 C20 125.1(5)
C4 C5 C6 120.9(6)
C4 C5 H5 119.6
C6 C5 H5 119.6
C51 N5 C50 118.1(4)
C48 C47 C46 117.8(5)
C48 C47 C65 121.7(5)
C46 C47 C65 120.4(5)
C5 C6 C1 120.6(6)
C5 C6 C7 123.1(5)
C1 C6 C7 116.3(5)
C47 C48 C43 122.2(5)
C47 C48 H48 118.9
C43 C48 H48 118.9
N4 C52 C51 116.0(5)
N4 C52 C54 113.6(4)
C51 C52 C54 130.3(5)
C12 C13 C14 120.7(6)
C12 C13 H13 119.7
C14 C13 H13 119.7
N5 C51 C52 122.9(5)
N5 C51 H51 118.5
C52 C51 H51 118.5
C15 C14 C13 121.1(7)
C15 C14 H14 119.4
C13 C14 H14 119.4
N5 C50 C49 122.5(5)
N5 C50 H50 118.8
C49 C50 H50 118.8
C14 C15 C16 117.9(6)
C14 C15 C35 120.1(6)
C16 C15 C35 121.9(6)
N4 C49 C50 116.4(5)
N4 C49 C44 113.4(4)
C50 C49 C44 130.3(5)
C15 C16 C11 122.8(6)
C15 C16 H16 118.6
C11 C16 H16 118.6
C58 C53 C54 117.8(4)
C58 C53 Au2 130.8(4)
C54 C53 Au2 111.3(3)
N1 C7 C8 115.5(6)
N1 C7 C6 113.7(5)
C8 C7 C6 130.7(6)
C57 C58 C53 122.7(5)
C57 C58 H58 118.6
C53 C58 H58 118.6
N2 C8 C7 122.4(6)
N2 C8 H8 118.8
C7 C8 H8 118.8
C56 C57 C58 117.2(5)
C56 C57 C69 120.1(5)
C58 C57 C69 122.7(5)
N2 C9 C10 121.6(7)
N2 C9 H9 119.2
C10 C9 H9 119.2
C55 C56 C57 121.9(5)
C55 C56 H56 119.0
C57 C56 H56 119.0
N1 C10 C9 116.7(6)
N1 C10 C12 113.8(5)
C9 C10 C12 129.4(6)
C54 C55 C56 119.7(5)
C54 C55 H55 120.1
C56 C55 H55 120.1
C16 C11 C12 117.5(6)
C16 C11 Au1 130.8(5)
C12 C11 Au1 111.6(4)
C55 C54 C53 120.6(5)
C55 C54 C52 122.1(5)
C53 C54 C52 117.3(4)
C13 C12 C11 119.9(6)
C13 C12 C10 124.0(6)
C11 C12 C10 116.0(6)
C64 C59 C60 116.2(4)
C64 C59 Au2 122.6(4)
C60 C59 Au2 121.0(3)
C18 C17 C22 117.0(5)
C18 C17 Au1 120.2(4)
C22 C17 Au1 122.6(4)
C63 C64 C59 122.2(5)
C63 C64 H64 118.9
C59 C64 H64 118.9
C17 C18 C19 121.5(5)
C17 C18 H18 119.2
C19 C18 H18 119.2
C62 C63 C64 120.0(4)
C62 C63 H63 120.0
C64 C63 H63 120.0
C20 C19 C18 120.3(5)
C20 C19 H19 119.8
C18 C19 H19 119.8
N6A C62 C61 115(2)
N6A C62 C63 125(3)
C61 C62 C63 119.6(4)
C61 C62 N6B 121.8(7)
C63 C62 N6B 118.6(7)
C19 C20 C21 119.3(5)
C19 C20 N3 119.9(5)
C21 C20 N3 120.7(5)
C62 C61 C60 120.1(5)
C62 C61 H61 119.9
C60 C61 H61 119.9
C20 C21 C22 120.8(5)
C20 C21 H21 119.6
C22 C21 H21 119.6
C61 C60 C59 121.8(5)
C61 C60 H60 119.1
C59 C60 H60 119.1
C21 C22 C17 120.9(5)
C21 C22 H22 119.5
C17 C22 H22 119.5
C67B C65 C68B 108(4)
C67B C65 C66B 130(4)
C68B C65 C66B 101(4)
C68A C65 C67A 109.8(7)
C68A C65 C66A 109.5(7)
C67A C65 C66A 105.0(7)
C68A C65 C47 110.5(6)
C67B C65 C47 106(3)
C68B C65 C47 106(3)
C66B C65 C47 104(2)
C67A C65 C47 108.9(6)
C66A C65 C47 113.0(5)
N3 C23 C28 130.0(5)
N3 C23 C24 108.5(5)
C28 C23 C24 121.5(6)
C65 C68A H68A 109.5
C65 C68A H68B 109.5
H68A C68A H68B 109.5
C65 C68A H68C 109.5
H68A C68A H68C 109.5
H68B C68A H68C 109.5
C65 C67A H67A 109.5
C65 C67A H67B 109.5
H67A C67A H67B 109.5
C65 C67A H67C 109.5
H67A C67A H67C 109.5
H67B C67A H67C 109.5
C65 C66A H66A 109.5
C65 C66A H66B 109.5
H66A C66A H66B 109.5
C65 C66A H66C 109.5
H66A C66A H66C 109.5
H66B C66A H66C 109.5
C65 C68B H68D 109.5
C65 C68B H68E 109.5
H68D C68B H68E 109.5
C65 C68B H68F 109.5
H68D C68B H68F 109.5
H68E C68B H68F 109.5
C65 C67B H67D 109.5
C65 C67B H67E 109.5
H67D C67B H67E 109.5
C65 C67B H67F 109.5
H67D C67B H67F 109.5
H67E C67B H67F 109.5
C65 C66B H66D 109.5
C65 C66B H66E 109.5
H66D C66B H66E 109.5
C65 C66B H66F 109.5
H66D C66B H66F 109.5
H66E C66B H66F 109.5
C26 C27 C28 120.9(7)
C26 C27 H27 119.6
C28 C27 H27 119.6
C25 C26 C27 121.5(6)
C25 C26 H26 119.2
C27 C26 H26 119.2
C26 C25 C24 119.1(6)
C26 C25 H25 120.4
C24 C25 H25 120.4
C25 C24 C34 133.3(6)
C25 C24 C23 119.2(6)
C34 C24 C23 107.5(5)
C69 C71A H71A 109.5
C69 C71A H71B 109.5
H71A C71A H71B 109.5
C69 C71A H71C 109.5
H71A C71A H71C 109.5
H71B C71A H71C 109.5
C69 C72A H72A 109.5
C69 C72A H72B 109.5
H72A C72A H72B 109.5
C69 C72A H72C 109.5
H72A C72A H72C 109.5
H72B C72A H72C 109.5
C69 C70A H70A 109.5
C69 C70A H70B 109.5
H70A C70A H70B 109.5
C69 C70A H70C 109.5
H70A C70A H70C 109.5
H70B C70A H70C 109.5
C69 C70B H70D 109.5
C69 C70B H70E 109.5
H70D C70B H70E 109.5
C69 C70B H70F 109.5
H70D C70B H70F 109.5
H70E C70B H70F 109.5
C69 C71B H71D 109.5
C69 C71B H71E 109.5
H71D C71B H71E 109.5
C69 C71B H71F 109.5
H71D C71B H71F 109.5
H71E C71B H71F 109.5
C69 C72B H72D 109.5
C69 C72B H72E 109.5
H72D C72B H72E 109.5
C69 C72B H72F 109.5
H72D C72B H72F 109.5
H72E C72B H72F 109.5
C62 N6A C79A 144(2)
C62 N6A C73A 119(2)
C79A N6A C73A 97(2)
N6A C73A C74A 129(3)
N6A C73A C78A 111(3)
C74A C73A C78A 120.0
C73A C74A C75A 120.0
C73A C74A H74A 120.0
C75A C74A H74A 120.0
C76A C75A C74A 120.0
C76A C75A H75A 120.0
C74A C75A H75A 120.0
C75A C76A C77A 120.0
C75A C76A H76A 120.0
C77A C76A H76A 120.0
C78A C77A C76A 120.0
C78A C77A H77A 120.0
C76A C77A H77A 120.0
C77A C78A C73A 120.0
C77A C78A C80A 126(3)
C73A C78A C80A 114(3)
N6A C79A C80A 124(2)
N6A C79A C84A 114(2)
C80A C79A C84A 120.0
C81A C80A C79A 120.0
C81A C80A C78A 143(3)
C79A C80A C78A 95(2)
C80A C81A C82A 120.0
C80A C81A H81A 120.0
C82A C81A H81A 120.0
C81A C82A C83A 120.0
C81A C82A H82A 120.0
C83A C82A H82A 120.0
C84A C83A C82A 120.0
C84A C83A H83A 120.0
C82A C83A H83A 120.0
C83A C84A C79A 120.0
C83A C84A H84A 120.0
C79A C84A H84A 120.0
C70A C69 C71A 110(2)
C70A C69 C72A 107(2)
C71A C69 C72A 112.1(16)
C70B C69 C71B 112.6(12)
C70A C69 C57 111(2)
C71A C69 C57 104.9(12)
C70B C69 C57 113.3(12)
C72A C69 C57 111.9(15)
C71B C69 C57 111.1(7)
C70B C69 C72B 105.3(12)
C71B C69 C72B 106.4(9)
C57 C69 C72B 107.5(8)
C79B N6B C73B 108.5(7)
C79B N6B C62 124.3(8)
C73B N6B C62 127.2(6)
N6B C73B C74B 129.5(6)
N6B C73B C78B 110.5(6)
C74B C73B C78B 120.0
C73B C74B C75B 120.0
C73B C74B H74B 120.0
C75B C74B H74B 120.0
C74B C75B C76B 120.0
C74B C75B H75B 120.0
C76B C75B H75B 120.0
C77B C76B C75B 120.0
C77B C76B H76B 120.0
C75B C76B H76B 120.0
C76B C77B C78B 120.0
C76B C77B H77B 120.0
C78B C77B H77B 120.0
C77B C78B C73B 120.0
C77B C78B C80B 135.6(6)
C73B C78B C80B 104.4(6)
N6B C79B C80B 108.0(7)
N6B C79B C84B 132.0(7)
C80B C79B C84B 120.0
C81B C80B C79B 120.0
C81B C80B C78B 131.4(6)
C79B C80B C78B 108.6(6)
C82B C81B C80B 120.0
C82B C81B H81B 120.0
C80B C81B H81B 120.0
C81B C82B C83B 120.0
C81B C82B H82B 120.0
C83B C82B H82B 120.0
C84B C83B C82B 120.0
C84B C83B H83B 120.0
C82B C83B H83B 120.0
C83B C84B C79B 120.0
C83B C84B H84B 120.0
C79B C84B H84B 120.0
C30 C29 N3 129.0(5)
C30 C29 C34 122.1(6)
N3 C29 C34 108.9(6)
C31 C30 C29 117.7(6)
C31 C30 H30 121.2
C29 C30 H30 121.2
C32 C31 C30 121.6(7)
C32 C31 H31 119.2
C30 C31 H31 119.2
C31 C32 C33 121.8(6)
C31 C32 H32 119.1
C33 C32 H32 119.1
C32 C33 C34 118.5(6)
C32 C33 H33 120.8
C34 C33 H33 120.8
C33 C34 C24 135.1(6)
C33 C34 C29 118.2(6)
C24 C34 C29 106.6(5)
C23 C28 C27 117.7(6)
C23 C28 H28 121.1
C27 C28 H28 121.1
C39 C41 H41A 109.5
C39 C41 H41B 109.5
H41A C41 H41B 109.5
C39 C41 H41C 109.5
H41A C41 H41C 109.5
H41B C41 H41C 109.5
C42 C39 C40 109.4(7)
C42 C39 C3 112.1(6)
C40 C39 C3 110.9(6)
C42 C39 C41 107.9(7)
C40 C39 C41 108.4(7)
C3 C39 C41 108.0(7)
C39 C40 H40A 109.5
C39 C40 H40B 109.5
H40A C40 H40B 109.5
C39 C40 H40C 109.5
H40A C40 H40C 109.5
H40B C40 H40C 109.5
C39 C42 H42A 109.5
C39 C42 H42B 109.5
H42A C42 H42B 109.5
C39 C42 H42C 109.5
H42A C42 H42C 109.5
H42B C42 H42C 109.5
C36A C35 C15 109.2(7)
C15 C35 C36B 109(3)
C15 C35 C37B 113(3)
C36B C35 C37B 109.6(15)
C15 C35 C38B 108(2)
C36B C35 C38B 108.9(15)
C37B C35 C38B 108.8(14)
C36A C35 C38A 109.6(7)
C15 C35 C38A 110.4(6)
C36A C35 C37A 108.6(7)
C15 C35 C37A 112.4(7)
C38A C35 C37A 106.6(7)
C35 C38B H38D 109.4
C35 C38B H38E 109.4
H38D C38B H38E 109.5
C35 C38B H38F 109.6
H38D C38B H38F 109.5
H38E C38B H38F 109.5
C35 C37B H37D 109.5
C35 C37B H37E 109.4
H37D C37B H37E 109.5
C35 C37B H37F 109.5
H37D C37B H37F 109.5
H37E C37B H37F 109.5
C35 C36B H36D 109.5
C35 C36B H36E 109.4
H36D C36B H36E 109.5
C35 C36B H36F 109.5
H36D C36B H36F 109.5
H36E C36B H36F 109.5
C35 C36A H36A 109.5
C35 C36A H36B 109.5
H36A C36A H36B 109.5
C35 C36A H36C 109.5
H36A C36A H36C 109.5
H36B C36A H36C 109.5
C35 C38A H38A 109.5
C35 C38A H38B 109.5
H38A C38A H38B 109.5
C35 C38A H38C 109.5
H38A C38A H38C 109.5
H38B C38A H38C 109.5
C35 C37A H37A 109.5
C35 C37A H37B 109.5
H37A C37A H37B 109.5
C35 C37A H37C 109.5
H37A C37A H37C 109.5
H37B C37A H37C 109.5

loop_
_geom_bond_atom_site_label_1
_geom_bond_atom_site_label_2
_geom_bond_distance
N1 C7 1.339(7)
N1 C10 1.347(8)
N1 Au1 2.025(4)
C1 C2 1.402(8)
C1 C6 1.416(7)
C1 Au1 2.067(6)
Au1 C17 2.005(5)
Au1 C11 2.076(6)
C43 C48 1.397(7)
C43 C44 1.421(7)
C43 Au2 2.085(5)
C44 C45 1.385(7)
C44 C49 1.471(7)
C2 C3 1.387(8)
C2 H2 0.9500
Au2 C59 2.001(5)
Au2 N4 2.030(4)
Au2 C53 2.090(5)
N2 C9 1.329(8)
N2 C8 1.331(9)
C4 C5 1.366(9)
C4 C3 1.393(9)
C4 H4 0.9500
N4 C49 1.336(6)
N4 C52 1.349(6)
C46 C45 1.370(8)
C46 C47 1.402(8)
C46 H46 0.9500
C45 H45 0.9500
C3 C39 1.539(10)
N3 C23 1.380(7)
N3 C29 1.390(7)
N3 C20 1.436(6)
C5 C6 1.384(9)
C5 H5 0.9500
N5 C51 1.332(7)
N5 C50 1.338(7)
C47 C48 1.394(7)
C47 C65 1.539(8)
C6 C7 1.470(9)
C48 H48 0.9500
C52 C51 1.393(7)
C52 C54 1.472(7)
C13 C12 1.373(9)
C13 C14 1.391(9)
C13 H13 0.9500
C51 H51 0.9500
C14 C15 1.390(9)
C14 H14 0.9500
C50 C49 1.397(7)
C50 H50 0.9500
C15 C16 1.391(9)
C15 C35 1.531(9)
C16 C11 1.394(8)
C16 H16 0.9500
C53 C58 1.392(7)
C53 C54 1.405(7)
C7 C8 1.404(8)
C58 C57 1.389(7)
C58 H58 0.9500
C8 H8 0.9500
C57 C56 1.388(7)
C57 C69 1.535(7)
C9 C10 1.393(8)
C9 H9 0.9500
C56 C55 1.381(7)
C56 H56 0.9500
C10 C12 1.480(9)
C55 C54 1.378(7)
C55 H55 0.9500
C11 C12 1.432(8)
C59 C64 1.393(7)
C59 C60 1.411(7)
C17 C18 1.384(8)
C17 C22 1.403(8)
C64 C63 1.389(7)
C64 H64 0.9500
C18 C19 1.394(8)
C18 H18 0.9500
C63 C62 1.385(7)
C63 H63 0.9500
C19 C20 1.364(8)
C19 H19 0.9500
C62 N6A 1.36(3)
C62 C61 1.377(7)
C62 N6B 1.455(10)
C20 C21 1.377(8)
C61 C60 1.388(7)
C61 H61 0.9500
C21 C22 1.381(8)
C21 H21 0.9500
C60 H60 0.9500
C22 H22 0.9500
C65 C68A 1.519(9)
C65 C67B 1.527(17)
C65 C68B 1.533(17)
C65 C66B 1.533(17)
C65 C67A 1.538(9)
C65 C66A 1.539(9)
C23 C28 1.387(9)
C23 C24 1.421(8)
C68A H68A 0.9800
C68A H68B 0.9800
C68A H68C 0.9800
C67A H67A 0.9800
C67A H67B 0.9800
C67A H67C 0.9800
C66A H66A 0.9800
C66A H66B 0.9800
C66A H66C 0.9800
C68B H68D 0.9800
C68B H68E 0.9800
C68B H68F 0.9800
C67B H67D 0.9800
C67B H67E 0.9800
C67B H67F 0.9800
C66B H66D 0.9800
C66B H66E 0.9800
C66B H66F 0.9800
C27 C26 1.393(9)
C27 C28 1.401(9)
C27 H27 0.9500
C26 C25 1.370(9)
C26 H26 0.9500
C25 C24 1.401(8)
C25 H25 0.9500
C24 C34 1.413(9)
C71A C69 1.522(14)
C71A H71A 0.9800
C71A H71B 0.9800
C71A H71C 0.9800
C72A C69 1.523(14)
C72A H72A 0.9800
C72A H72B 0.9800
C72A H72C 0.9800
C70A C69 1.515(15)
C70A H70A 0.9800
C70A H70B 0.9800
C70A H70C 0.9800
C70B C69 1.522(11)
C70B H70D 0.9800
C70B H70E 0.9800
C70B H70F 0.9800
C71B C69 1.527(10)
C71B H71D 0.9800
C71B H71E 0.9800
C71B H71F 0.9800
C72B C69 1.541(11)
C72B H72D 0.9800
C72B H72E 0.9800
C72B H72F 0.9800
N6A C79A 1.376(16)
N6A C73A 1.378(16)
C73A C74A 1.3900
C73A C78A 1.3900
C74A C75A 1.3900
C74A H74A 0.9500
C75A C76A 1.3900
C75A H75A 0.9500
C76A C77A 1.3900
C76A H76A 0.9500
C77A C78A 1.3900
C77A H77A 0.9500
C78A C80A 1.392(15)
C79A C80A 1.3900
C79A C84A 1.3900
C80A C81A 1.3900
C81A C82A 1.3900
C81A H81A 0.9500
C82A C83A 1.3900
C82A H82A 0.9500
C83A C84A 1.3900
C83A H83A 0.9500
C84A H84A 0.9500
N6B C79B 1.372(7)
N6B C73B 1.379(6)
C73B C74B 1.3900
C73B C78B 1.3900
C74B C75B 1.3900
C74B H74B 0.9500
C75B C76B 1.3900
C75B H75B 0.9500
C76B C77B 1.3900
C76B H76B 0.9500
C77B C78B 1.3900
C77B H77B 0.9500
C78B C80B 1.446(7)
C79B C80B 1.3900
C79B C84B 1.3900
C80B C81B 1.3900
C81B C82B 1.3900
C81B H81B 0.9500
C82B C83B 1.3900
C82B H82B 0.9500
C83B C84B 1.3900
C83B H83B 0.9500
C84B H84B 0.9500
C29 C30 1.380(9)
C29 C34 1.417(8)
C30 C31 1.375(9)
C30 H30 0.9500
C31 C32 1.373(9)
C31 H31 0.9500
C32 C33 1.374(9)
C32 H32 0.9500
C33 C34 1.411(8)
C33 H33 0.9500
C28 H28 0.9500
C41 C39 1.550(11)
C41 H41A 0.9800
C41 H41B 0.9800
C41 H41C 0.9800
C39 C42 1.512(11)
C39 C40 1.516(10)
C40 H40A 0.9800
C40 H40B 0.9800
C40 H40C 0.9800
C42 H42A 0.9800
C42 H42B 0.9800
C42 H42C 0.9800
C35 C36A 1.527(9)
C35 C36B 1.534(16)
C35 C37B 1.530(16)
C35 C38B 1.539(16)
C35 C38A 1.547(10)
C35 C37A 1.549(10)
C38B H38D 0.9800
C38B H38E 0.9800
C38B H38F 0.9800
C37B H37D 0.9800
C37B H37E 0.9800
C37B H37F 0.9800
C36B H36D 0.9800
C36B H36E 0.9800
C36B H36F 0.9800
C36A H36A 0.9800
C36A H36B 0.9800
C36A H36C 0.9800
C38A H38A 0.9800
C38A H38B 0.9800
C38A H38C 0.9800
C37A H37A 0.9800
C37A H37B 0.9800
C37A H37C 0.9800
